data_7122679
loop_
_publ_author_name
'Yang, Xiya'
'Zhu, Pei-Pei'
'Ren, Jing'
'Chen, Yu-Hao'
'Li, Xiao'
'Sha, Jing-Quan'
'Jiang, Jianzhuang'

_publ_section_title
;
 Surfactant-assisted Synthesis and Electrochemical Properties of
 Unprecedented Polyoxometalate-constituting Metal-Organic Nanocaged
 Framework
;
_journal_name_full 'Chemical Communications'
_journal_paper_doi 10.1039/C8CC08559E
_journal_year 2018
_chemical_formula_moiety 'C6 H6 N9 O13 V0.25 W3 Zn3, H2 O'
_chemical_formula_sum 'C6 H8 N9 O14 V0.25 W3 Zn3'
_chemical_formula_weight 1190.64
_space_group_crystal_system tetragonal
_space_group_IT_number 87
_space_group_name_Hall '-I 4'
_space_group_name_H-M_alt 'I 4/m'
_symmetry_space_group_name_Hall '-I 4'
_symmetry_space_group_name_H-M 'I 4/m'
_atom_sites_solution_hydrogens mixed
_audit_creation_date 2018-08-24
_audit_creation_method
;
Olex2 1.2
(compiled 2018.05.29 svn.r3508 for OlexSys, GUI svn.r5506)
;
_audit_update_record
;
2018-08-25 deposited with the CCDC.
2018-11-30 downloaded from the CCDC.
;
_cell_angle_alpha 90
_cell_angle_beta 90
_cell_angle_gamma 90
_cell_formula_units_Z 8
_cell_length_a 18.7950(19)
_cell_length_b 18.7950(19)
_cell_length_c 12.808(3)
_cell_measurement_reflns_used 3498
_cell_measurement_temperature 293(2)
_cell_measurement_theta_max 27.260
_cell_measurement_theta_min 2.898
_cell_volume 4524.5(12)
_computing_cell_refinement 'SAINT v7.68A (Bruker, 2009)'
_computing_data_reduction 'SAINT v7.68A (Bruker, 2009)'
_computing_molecular_graphics 'Olex2 (Dolomanov et al., 2009)'
_computing_publication_material 'Olex2 (Dolomanov et al., 2009)'
_computing_structure_refinement 'ShelXL (Sheldrick, 2015)'
_diffrn_ambient_temperature 293(2)
_diffrn_measured_fraction_theta_full 1.000
_diffrn_measured_fraction_theta_max 1.000
_diffrn_measurement_device_type 'Bruker P4'
_diffrn_measurement_method '\w scans'
_diffrn_radiation_monochromator graphite
_diffrn_radiation_type MoK\a
_diffrn_radiation_wavelength 0.71073
_diffrn_reflns_av_R_equivalents 0.0406
_diffrn_reflns_av_unetI/netI 0.0276
_diffrn_reflns_Laue_measured_fraction_full 1.000
_diffrn_reflns_Laue_measured_fraction_max 1.000
_diffrn_reflns_limit_h_max 21
_diffrn_reflns_limit_h_min -22
_diffrn_reflns_limit_k_max 21
_diffrn_reflns_limit_k_min -22
_diffrn_reflns_limit_l_max 15
_diffrn_reflns_limit_l_min -12
_diffrn_reflns_number 11519
_diffrn_reflns_point_group_measured_fraction_full 1.000
_diffrn_reflns_point_group_measured_fraction_max 1.000
_diffrn_reflns_theta_full 24.995
_diffrn_reflns_theta_max 24.995
_diffrn_reflns_theta_min 1.532
_exptl_absorpt_coefficient_mu 18.501
_exptl_absorpt_correction_T_max 0.079
_exptl_absorpt_correction_T_min 0.002
_exptl_absorpt_correction_type multi-scan
_exptl_crystal_colour 'clear yellow'
_exptl_crystal_colour_lustre clear
_exptl_crystal_colour_modifier orangish
_exptl_crystal_colour_primary yellow
_exptl_crystal_density_diffrn 3.496
_exptl_crystal_description block
_exptl_crystal_F_000 4294
_exptl_crystal_size_max 0.4
_exptl_crystal_size_mid 0.24
_exptl_crystal_size_min 0.11
_refine_diff_density_max 4.970
_refine_diff_density_min -6.080
_refine_diff_density_rms 0.478
_refine_ls_extinction_method none
_refine_ls_goodness_of_fit_ref 1.047
_refine_ls_hydrogen_treatment constr
_refine_ls_matrix_type full
_refine_ls_number_parameters 168
_refine_ls_number_reflns 2094
_refine_ls_number_restraints 6
_refine_ls_restrained_S_all 1.046
_refine_ls_R_factor_all 0.0649
_refine_ls_R_factor_gt 0.0583
_refine_ls_shift/su_max 0.002
_refine_ls_shift/su_mean 0.000
_refine_ls_structure_factor_coef Fsqd
_refine_ls_weighting_details 'w=1/[\s^2^(Fo^2^)+(0.0866P)^2^+692.7762P] where P=(Fo^2^+2Fc^2^)/3'
_refine_ls_weighting_scheme calc
_refine_ls_wR_factor_gt 0.1661
_refine_ls_wR_factor_ref 0.1707
_reflns_Friedel_coverage 0.000
_reflns_number_gt 1853
_reflns_number_total 2088
_reflns_threshold_expression 'I > 2\s(I)'
_cod_data_source_file c8cc08559e2.cif
_cod_data_source_block ZnVW12-trz
_cod_original_cell_volume 4524.3(13)
_cod_database_code 7122679
_shelx_shelxl_version_number 2014/7
_shelx_space_group_comment
;
The symmetry employed for this shelxl refinement is uniquely defined
by the following loop, which should always be used as a source of
symmetry information in preference to the above space-group names.
They are only intended as comments.
;
_olex2_refinement_description
;
1. Fixed Uiso
 At 1.2 times of:
  All C(H) groups, All O(H) groups
2. Uiso/Uaniso restraints and constraints
Uanis(O2) \\sim Ueq: with sigma of 0.001 and sigma for terminal atoms of 0.002
3.a Riding coordinates:
 O1W(H1W)
3.b Aromatic/amide H refined with riding coordinates:
 C1(H1), C2(H2), C3(H3)
;
_olex2_submission_special_instructions 'No special instructions were received'

loop_
_space_group_symop_operation_xyz
'x, y, z'
'-x, -y, z'
'-y, x, z'
'y, -x, z'
'x+1/2, y+1/2, z+1/2'
'-x+1/2, -y+1/2, z+1/2'
'-y+1/2, x+1/2, z+1/2'
'y+1/2, -x+1/2, z+1/2'
'-x, -y, -z'
'x, y, -z'
'y, -x, -z'
'-y, x, -z'
'-x+1/2, -y+1/2, -z+1/2'
'x+1/2, y+1/2, -z+1/2'
'y+1/2, -x+1/2, -z+1/2'
'-y+1/2, x+1/2, -z+1/2'

loop_
_atom_site_label
_atom_site_type_symbol
_atom_site_fract_x
_atom_site_fract_y
_atom_site_fract_z
_atom_site_U_iso_or_equiv
_atom_site_adp_type
_atom_site_occupancy
_atom_site_site_symmetry_order
_atom_site_calc_flag
_atom_site_refinement_flags_posn
_atom_site_refinement_flags_adp
_atom_site_refinement_flags_occupancy
W2 W 0.86805(4) 0.99524(4) 0.30642(6) 0.0218(3) Uani 1 1 d . . .
W1 W 0.87256(6) 0.86447(6) 0.5000 0.0331(4) Uani 1 2 d S T P
Zn2 Zn 0.71146(13) 0.86042(13) 0.0000 0.0102(5) Uani 1 2 d S T P
Zn1 Zn 0.70325(10) 1.01725(9) 0.12838(14) 0.0138(4) Uani 1 1 d . . .
V1 V 1.0000 1.0000 0.5000 0.035(2) Uani 1 8 d S T P
O2W O 0.6148(8) 1.0368(10) 0.0000 0.023(4) Uani 1 2 d S T P
N1 N 0.8065(10) 1.2002(11) 0.0000 0.015(4) Uani 1 2 d S T P
O4 O 0.7972(11) 1.1848(11) 0.5000 0.046(6) Uani 1 2 d S T P
O3W O 0.7415(8) 0.9607(7) 0.0000 0.010(3) Uani 1 2 d S T P
N2 N 0.6560(8) 0.8630(7) 0.1300(12) 0.021(3) Uani 1 1 d . . .
N3 N 0.6514(7) 0.9260(7) 0.1823(11) 0.016(3) Uani 1 1 d . . .
N4 N 0.6518(7) 1.0832(7) 0.2359(11) 0.016(3) Uani 1 1 d . . .
N5 N 0.7515(7) 1.1041(7) 0.0521(11) 0.017(3) Uani 1 1 d . . .
O2 O 0.9335(9) 0.9288(9) 0.2518(15) 0.051(4) Uani 1 1 d . U .
O1 O 0.9506(10) 0.9487(10) 0.4249(14) 0.056(5) Uani 1 1 d . . .
O3 O 0.8314(10) 1.0637(9) 0.3983(14) 0.067(6) Uani 1 1 d . . .
O5 O 0.8019(6) 0.9958(8) 0.2167(9) 0.026(3) Uani 1 1 d . . .
C1 C 0.6818(9) 1.1141(10) 0.3213(15) 0.027(4) Uani 1 1 d . . .
H1 H 0.7285 1.1065 0.3425 0.032 Uiso 1 1 calc R . .
C2 C 0.7849(9) 1.1605(9) 0.0801(14) 0.021(4) Uani 1 1 d . . .
H2 H 0.7932 1.1725 0.1495 0.025 Uiso 1 1 calc R . .
C3 C 0.6084(9) 0.9140(8) 0.2609(13) 0.017(3) Uani 1 1 d . . .
H3 H 0.5967 0.9486 0.3100 0.020 Uiso 1 1 calc R . .
O6 O 0.8342(11) 0.9259(10) 0.3983(14) 0.067(6) Uani 1 1 d . . .
O1W O 0.8944(14) 0.9618(14) 0.0000 0.059(7) Uiso 1 2 d S T P
H1W H 0.9023 0.9373 0.0361 0.071 Uiso 1 1 d R . .

loop_
_atom_site_aniso_label
_atom_site_aniso_U_11
_atom_site_aniso_U_22
_atom_site_aniso_U_33
_atom_site_aniso_U_23
_atom_site_aniso_U_13
_atom_site_aniso_U_12
W2 0.0145(4) 0.0344(5) 0.0167(4) -0.0004(3) -0.0055(3) 0.0014(3)
W1 0.0299(6) 0.0265(6) 0.0430(8) 0.000 0.000 -0.0076(5)
Zn2 0.0105(12) 0.0104(12) 0.0099(12) 0.000 0.000 0.0040(9)
Zn1 0.0193(9) 0.0098(9) 0.0123(9) -0.0026(7) 0.0073(7) -0.0029(7)
V1 0.035(3) 0.035(3) 0.036(6) 0.000 0.000 0.000
O2W 0.008(8) 0.038(10) 0.021(9) 0.000 0.000 -0.001(7)
N1 0.012(9) 0.024(11) 0.009(9) 0.000 0.000 -0.002(8)
O4 0.030(11) 0.029(11) 0.079(18) 0.000 0.000 0.010(9)
O3W 0.011(7) 0.007(7) 0.013(8) 0.000 0.000 -0.001(6)
N2 0.030(8) 0.009(6) 0.023(8) -0.006(6) 0.003(6) -0.007(6)
N3 0.021(7) 0.009(6) 0.018(7) 0.001(5) 0.012(6) -0.001(5)
N4 0.019(7) 0.012(6) 0.016(7) -0.006(5) -0.001(6) -0.008(5)
N5 0.023(7) 0.016(7) 0.013(6) 0.002(6) 0.000(6) -0.005(6)
O2 0.051(4) 0.051(4) 0.051(4) 0.0009(10) 0.0007(10) 0.0007(10)
O1 0.064(12) 0.058(11) 0.046(10) -0.001(9) 0.007(9) 0.011(9)
O3 0.079(13) 0.061(11) 0.061(12) -0.048(10) 0.054(10) -0.050(10)
O5 0.012(6) 0.054(8) 0.013(6) 0.008(6) -0.007(5) -0.001(6)
C1 0.016(8) 0.033(10) 0.030(10) -0.016(8) -0.001(8) 0.010(8)
C2 0.025(9) 0.017(8) 0.020(8) -0.008(7) -0.001(7) -0.005(7)
C3 0.022(8) 0.014(8) 0.014(8) -0.006(6) 0.012(7) -0.007(6)
O6 0.081(13) 0.066(11) 0.055(11) 0.045(10) 0.047(10) 0.056(10)

loop_
_atom_type_symbol
_atom_type_description
_atom_type_scat_dispersion_real
_atom_type_scat_dispersion_imag
_atom_type_scat_source
C C 0.0033 0.0016 'International Tables Vol C Tables 4.2.6.8 and 6.1.1.4'
H H 0.0000 0.0000 'International Tables Vol C Tables 4.2.6.8 and 6.1.1.4'
N N 0.0061 0.0033 'International Tables Vol C Tables 4.2.6.8 and 6.1.1.4'
O O 0.0106 0.0060 'International Tables Vol C Tables 4.2.6.8 and 6.1.1.4'
Si Si 0.0817 0.0704 'International Tables Vol C Tables 4.2.6.8 and 6.1.1.4'
Zn Zn 0.2839 1.4301 'International Tables Vol C Tables 4.2.6.8 and 6.1.1.4'
W W -0.8490 6.8722 'International Tables Vol C Tables 4.2.6.8 and 6.1.1.4'
V V 0.3005 0.5294 'International Tables Vol C Tables 4.2.6.8 and 6.1.1.4'

loop_
_geom_angle_atom_site_label_1
_geom_angle_atom_site_label_2
_geom_angle_atom_site_label_3
_geom_angle
_geom_angle_site_symmetry_1
_geom_angle_site_symmetry_3
O2 W2 O2 86.4(10) . 4_575
O2 W2 O1 95.9(7) 4_575 .
O2 W2 O1 96.0(7) . 4_575
O2 W2 O1 63.1(7) 4_575 4_575
O2 W2 O1 63.9(7) . .
O1 W2 O1 47.3(9) . 4_575
O3 W2 O2 157.8(9) . .
O3 W2 O2 88.2(7) . 4_575
O3 W2 O1 62.6(8) . 4_575
O3 W2 O1 95.3(8) . .
O5 W2 O2 100.8(7) . 4_575
O5 W2 O2 103.4(7) . .
O5 W2 O1 158.4(7) . .
O5 W2 O1 154.2(7) . 4_575
O5 W2 O3 98.8(8) . .
O5 W2 O6 100.4(8) . .
O6 W2 O2 158.7(9) . 4_575
O6 W2 O2 89.7(7) . .
O6 W2 O1 96.6(9) . 4_575
O6 W2 O1 63.7(8) . .
O6 W2 O3 87.6(8) . .
O4 W1 O1 155.9(5) 3_755 .
O4 W1 O1 155.9(5) 3_755 10_556
O4 W1 O3 99.3(9) 3_755 12_756
O4 W1 O3 99.3(9) 3_755 3_755
O4 W1 O6 102.6(9) 3_755 10_556
O4 W1 O6 102.6(9) 3_755 .
O1 W1 O1 48.1(9) . 10_556
O3 W1 O1 96.2(9) 3_755 10_556
O3 W1 O1 62.8(8) 3_755 .
O3 W1 O1 96.2(9) 12_756 .
O3 W1 O1 62.8(8) 12_756 10_556
O3 W1 O3 88.0(11) 12_756 3_755
O3 W1 O6 88.1(7) 12_756 10_556
O3 W1 O6 88.1(7) 3_755 .
O3 W1 O6 158.1(10) 12_756 .
O3 W1 O6 158.1(10) 3_755 10_556
O6 W1 O1 63.0(8) . .
O6 W1 O1 96.3(9) 10_556 .
O6 W1 O1 63.0(8) 10_556 10_556
O6 W1 O1 96.3(9) . 10_556
O6 W1 O6 87.5(11) . 10_556
N1 Zn2 O3W 104.7(7) 3_755 .
N1 Zn2 N2 117.8(5) 3_755 10
N1 Zn2 N2 117.8(5) 3_755 .
N2 Zn2 O3W 97.4(4) 10 .
N2 Zn2 O3W 97.4(4) . .
N2 Zn2 N2 115.8(9) 10 .
O3W Zn1 O2W 76.9(5) . .
O3W Zn1 N3 90.1(5) . .
O3W Zn1 N4 168.9(5) . .
O3W Zn1 N5 83.2(5) . .
O3W Zn1 O5 91.2(5) . .
N3 Zn1 O2W 91.7(6) . .
N3 Zn1 N4 93.0(5) . .
N3 Zn1 N5 171.7(5) . .
N3 Zn1 O5 94.1(5) . .
N4 Zn1 O2W 92.4(5) . .
N4 Zn1 N5 92.6(5) . .
N4 Zn1 O5 99.2(5) . .
N5 Zn1 O2W 82.0(6) . .
N5 Zn1 O5 91.0(5) . .
O5 Zn1 O2W 166.8(4) . .
O1 V1 O1 108.5(13) 12_756 11_576
O1 V1 O1 180.0 2_775 10_556
O1 V1 O1 70.1(6) 2_775 3_755
O1 V1 O1 109.9(6) 2_775 11_576
O1 V1 O1 71.5(13) 12_756 3_755
O1 V1 O1 180.0 3_755 11_576
O1 V1 O1 70.1(6) 9_776 11_576
O1 V1 O1 109.9(6) 12_756 .
O1 V1 O1 109.9(6) 9_776 3_755
O1 V1 O1 108.5(13) 2_775 .
O1 V1 O1 108.5(13) 4_575 3_755
O1 V1 O1 70.1(6) 3_755 .
O1 V1 O1 109.9(6) 10_556 3_755
O1 V1 O1 70.1(6) 12_756 10_556
O1 V1 O1 109.9(6) 4_575 10_556
O1 V1 O1 71.5(13) 4_575 11_576
O1 V1 O1 70.1(6) 9_776 12_756
O1 V1 O1 70.1(6) 10_556 11_576
O1 V1 O1 180.0 12_756 4_575
O1 V1 O1 180.0 9_776 .
O1 V1 O1 71.5(13) 9_776 2_775
O1 V1 O1 70.1(6) 4_575 .
O1 V1 O1 109.9(6) 12_756 2_775
O1 V1 O1 71.5(13) 10_556 .
O1 V1 O1 70.1(6) 4_575 2_775
O1 V1 O1 109.9(6) 11_576 .
O1 V1 O1 108.5(13) 9_776 10_556
O1 V1 O1 109.9(6) 9_776 4_575
Zn1 O2W Zn1 88.0(5) 10 .
C2 N1 Zn2 129.6(10) 10 11_575
C2 N1 Zn2 129.6(10) . 11_575
C2 N1 C2 100.7(19) . 10
Zn2 O3W Zn1 112.9(5) . 10
Zn2 O3W Zn1 112.9(5) . .
Zn1 O3W Zn1 104.0(6) . 10
N3 N2 Zn2 118.1(10) . .
C1 N2 Zn2 134.9(12) 15_465 .
C1 N2 N3 106.7(14) 15_465 .
N2 N3 Zn1 121.4(10) . .
C3 N3 Zn1 133.0(11) . .
C3 N3 N2 105.5(13) . .
C1 N4 Zn1 126.2(11) . .
C3 N4 Zn1 131.6(11) 16_655 .
C3 N4 C1 102.1(13) 16_655 .
N5 N5 Zn1 117.6(4) 10 .
C2 N5 Zn1 136.2(12) . .
C2 N5 N5 106.2(10) . 10
W2 O2 W2 136.3(11) . 3_755
W2 O1 W2 96.2(7) . 3_755
W2 O1 W1 95.9(7) . .
W1 O1 W2 95.6(7) . 3_755
V1 O1 W2 120.4(9) . 3_755
V1 O1 W2 122.2(9) . .
V1 O1 W1 120.2(9) . .
W2 O3 W1 138.8(12) . 11_576
W2 O5 Zn1 164.8(8) . .
N2 C1 N4 111.8(15) 16_655 .
N2 C1 H1 124.1 16_655 .
N4 C1 H1 124.1 . .
N1 C2 H2 123.3 . .
N5 C2 N1 113.4(15) . .
N5 C2 H2 123.3 . .
N3 C3 N4 113.9(14) . 15_465
N3 C3 H3 123.1 . .
N4 C3 H3 123.1 15_465 .
W2 O6 W1 137.1(12) . .

loop_
_geom_bond_atom_site_label_1
_geom_bond_atom_site_label_2
_geom_bond_distance
_geom_bond_site_symmetry_2
W2 O2 1.887(17) .
W2 O2 1.894(17) 4_575
W2 O1 2.374(17) 4_575
W2 O1 2.340(19) .
W2 O3 1.875(15) .
W2 O5 1.692(11) .
W2 O6 1.868(16) .
W1 O4 1.66(2) 3_755
W1 O1 2.364(19) 10_556
W1 O1 2.364(19) .
W1 O3 1.875(15) 3_755
W1 O3 1.875(15) 12_756
W1 O6 1.884(15) .
W1 O6 1.884(15) 10_556
Zn2 N1 1.94(2) 3_755
Zn2 O3W 1.967(14) .
Zn2 N2 1.965(15) .
Zn2 N2 1.965(15) 10
Zn1 O2W 2.366(12) .
Zn1 O3W 2.086(9) .
Zn1 N3 2.089(13) .
Zn1 N4 2.090(14) .
Zn1 N5 2.107(13) .
Zn1 O5 2.210(11) .
V1 O1 1.65(2) .
V1 O1 1.65(2) 2_775
V1 O1 1.65(2) 10_556
V1 O1 1.65(2) 3_755
V1 O1 1.65(2) 11_576
V1 O1 1.65(2) 12_756
V1 O1 1.65(2) 9_776
V1 O1 1.65(2) 4_575
O2W Zn1 2.366(12) 10
N1 Zn2 1.94(2) 11_575
N1 C2 1.33(2) 10
N1 C2 1.33(2) .
O4 W1 1.66(2) 11_576
O3W Zn1 2.086(9) 10
N2 N3 1.363(19) .
N2 C1 1.31(2) 15_465
N3 C3 1.31(2) .
N4 C1 1.36(2) .
N4 C3 1.33(2) 16_655
N5 N5 1.34(3) 10
N5 C2 1.28(2) .
O2 W2 1.894(17) 3_755
O1 W2 2.374(17) 3_755
O3 W1 1.875(15) 11_576
C1 N2 1.31(2) 16_655
C1 H1 0.9300 .
C2 H2 0.9300 .
C3 N4 1.33(2) 15_465
C3 H3 0.9300 .
O1W H1W 0.6698 .

loop_
_geom_torsion_atom_site_label_1
_geom_torsion_atom_site_label_2
_geom_torsion_atom_site_label_3
_geom_torsion_atom_site_label_4
_geom_torsion
_geom_torsion_site_symmetry_1
_geom_torsion_site_symmetry_4
Zn2 N1 C2 N5 -178.5(14) 11_575 .
Zn2 N2 N3 Zn1 -1.2(17) . .
Zn2 N2 N3 C3 176.1(12) . .
Zn1 N3 C3 N4 175.9(12) . 15_465
Zn1 N4 C1 N2 176.1(12) . 16_655
Zn1 N5 C2 N1 179.4(13) . .
O4 W1 O6 W2 -153.2(16) 3_755 .
N2 N3 C3 N4 -1(2) . 15_465
N5 N5 C2 N1 1.5(17) 10 .
O2 W2 O2 W2 105.3(13) 4_575 3_755
O2 W2 O3 W1 20(3) . 11_576
O2 W2 O3 W1 -55.7(17) 4_575 11_576
O2 W2 O5 Zn1 -91(3) 4_575 .
O2 W2 O5 Zn1 180(3) . .
O2 W2 O6 W1 -25(3) 4_575 .
O2 W2 O6 W1 54.6(16) . .
O1 W2 O2 W2 42.8(14) 4_575 3_755
O1 W2 O2 W2 6.9(11) . 3_755
O1 W2 O3 W1 4.7(14) 4_575 11_576
O1 W2 O3 W1 40.1(17) . 11_576
O1 W2 O5 Zn1 -43(4) 4_575 .
O1 W2 O5 Zn1 128(3) . .
O1 W2 O6 W1 -41.3(16) 4_575 .
O1 W2 O6 W1 -6.2(13) . .
O1 W1 O6 W2 6.2(13) . .
O1 W1 O6 W2 42.0(17) 10_556 .
O1 V1 O1 W2 -0.9(12) 4_575 .
O1 V1 O1 W2 -60.6(8) 2_775 .
O1 V1 O1 W2 59.7(4) 11_576 .
O1 V1 O1 W2 -120.3(4) 3_755 .
O1 V1 O1 W2 -59.7(4) 12_756 3_755
O1 V1 O1 W2 120.3(4) 4_575 3_755
O1 V1 O1 W2 119.4(8) 10_556 .
O1 V1 O1 W2 60.6(8) 2_775 3_755
O1 V1 O1 W2 179.1(12) 12_756 .
O1 V1 O1 W2 0.9(11) 3_755 3_755
O1 V1 O1 W2 -179.1(11) 11_576 3_755
O1 V1 O1 W2 -119.4(8) 10_556 3_755
O1 V1 O1 W1 -1.2(13) 10_556 .
O1 V1 O1 W1 58.6(13) 12_756 .
O1 V1 O1 W1 -121.4(13) 4_575 .
O1 V1 O1 W1 119.1(13) 3_755 .
O1 V1 O1 W1 -60.9(13) 11_576 .
O1 V1 O1 W1 178.8(13) 2_775 .
O3 W2 O2 W2 29(3) . 3_755
O3 W2 O5 Zn1 -2(3) . .
O3 W2 O6 W1 -103.4(17) . .
O3 W1 O6 W2 -54.0(17) 3_755 .
O3 W1 O6 W2 26(3) 12_756 .
O5 W2 O2 W2 -154.4(12) . 3_755
O5 W2 O3 W1 -156.4(16) . 11_576
O5 W2 O6 W1 158.2(15) . .
C1 N2 N3 Zn1 -175.6(13) 15_465 .
C1 N2 N3 C3 2(2) 15_465 .
C2 N1 C2 N5 -2(3) 10 .
C3 N4 C1 N2 -1(2) 16_655 16_655
O6 W2 O2 W2 -53.8(15) . 3_755
O6 W2 O3 W1 103.4(18) . 11_576
O6 W2 O5 Zn1 88(3) . .
O6 W1 O6 W2 104.5(12) 10_556 .
